data_4128086
loop_
_publ_author_name
'Diccianni, Justin B.'
'Katigbak, Joseph'
'Hu, Chunhua'
'Diao, Tianning'

_publ_section_title
;
 Mechanistic Characterization of (Xantphos)Ni(I)-Mediated Alkyl Bromide
 Activation: Oxidative Addition, Electron Transfer, or Halogen-Atom
 Abstraction.
;
_journal_issue 4
_journal_name_full 'Journal of the American Chemical Society'
_journal_page_first 1788
_journal_page_last 1796
_journal_paper_doi 10.1021/jacs.8b13499
_journal_volume 141
_journal_year 2019
_chemical_absolute_configuration ad
_chemical_formula_sum 'C38 H55 I Ni O P2'
_chemical_formula_weight 775.37
_space_group_crystal_system hexagonal
_space_group_IT_number 170
_space_group_name_Hall 'P 65'
_space_group_name_H-M_alt 'P 65'
_symmetry_space_group_name_Hall 'P 65'
_symmetry_space_group_name_H-M 'P 65'
_atom_sites_solution_hydrogens geom
_audit_creation_method SHELXL-2018/1
_cell_angle_alpha 90
_cell_angle_beta 90
_cell_angle_gamma 120
_cell_formula_units_Z 6
_cell_length_a 11.6198(2)
_cell_length_b 11.6198(2)
_cell_length_c 47.0073(10)
_cell_measurement_reflns_used 9879
_cell_measurement_temperature 100(2)
_cell_measurement_theta_max 23.83
_cell_measurement_theta_min 2.20
_cell_volume 5496.59(18)
_computing_cell_refinement 'Bruker SAINT'
_computing_data_collection 'Bruker APEX2'
_computing_data_reduction 'Bruker SAINT'
_computing_structure_refinement 'SHELXL-2018/1 (Sheldrick, 2018)'
_computing_structure_solution 'SHELXT (Sheldrick 2015)'
_diffrn_ambient_temperature 100(2)
_diffrn_measured_fraction_theta_full 1.000
_diffrn_measured_fraction_theta_max 1.000
_diffrn_measurement_device_type 'Bruker APEX-II CCD'
_diffrn_measurement_method '\w scans'
_diffrn_radiation_monochromator graphite
_diffrn_radiation_source 'sealed tube'
_diffrn_radiation_type MoK\a
_diffrn_radiation_wavelength 0.71073
_diffrn_reflns_av_R_equivalents 0.0490
_diffrn_reflns_av_unetI/netI 0.0312
_diffrn_reflns_Laue_measured_fraction_full 1.000
_diffrn_reflns_Laue_measured_fraction_max 1.000
_diffrn_reflns_limit_h_max 14
_diffrn_reflns_limit_h_min -14
_diffrn_reflns_limit_k_max 14
_diffrn_reflns_limit_k_min -14
_diffrn_reflns_limit_l_max 59
_diffrn_reflns_limit_l_min -60
_diffrn_reflns_number 78121
_diffrn_reflns_point_group_measured_fraction_full 1.000
_diffrn_reflns_point_group_measured_fraction_max 1.000
_diffrn_reflns_theta_full 25.242
_diffrn_reflns_theta_max 27.144
_diffrn_reflns_theta_min 1.300
_exptl_absorpt_coefficient_mu 1.487
_exptl_absorpt_correction_T_max 0.7455
_exptl_absorpt_correction_T_min 0.6507
_exptl_absorpt_correction_type multi-scan
_exptl_absorpt_process_details SADABS
_exptl_crystal_colour red
_exptl_crystal_density_diffrn 1.405
_exptl_crystal_description prism
_exptl_crystal_F_000 2412
_exptl_crystal_size_max 0.420
_exptl_crystal_size_mid 0.290
_exptl_crystal_size_min 0.160
_refine_diff_density_max 0.755
_refine_diff_density_min -0.854
_refine_diff_density_rms 0.077
_refine_ls_abs_structure_details
;
 Flack x determined using 3360 quotients [(I+)-(I-)]/[(I+)+(I-)]
 (Parsons, Flack and Wagner, Acta Cryst. B69 (2013) 249-259).
;
_refine_ls_abs_structure_Flack -0.007(6)
_refine_ls_extinction_method none
_refine_ls_goodness_of_fit_ref 1.046
_refine_ls_hydrogen_treatment constr
_refine_ls_matrix_type full
_refine_ls_number_parameters 281
_refine_ls_number_reflns 8075
_refine_ls_number_restraints 123
_refine_ls_restrained_S_all 1.067
_refine_ls_R_factor_all 0.0492
_refine_ls_R_factor_gt 0.0433
_refine_ls_shift/su_max 0.000
_refine_ls_shift/su_mean 0.000
_refine_ls_structure_factor_coef Fsqd
_refine_ls_weighting_details 'w=1/[\s^2^(Fo^2^)+(0.0386P)^2^+8.5886P] where P=(Fo^2^+2Fc^2^)/3'
_refine_ls_weighting_scheme calc
_refine_ls_wR_factor_gt 0.0974
_refine_ls_wR_factor_ref 0.1019
_reflns_Friedel_coverage 0.976
_reflns_Friedel_fraction_full 1.000
_reflns_Friedel_fraction_max 1.000
_reflns_number_gt 7421
_reflns_number_total 8075
_reflns_threshold_expression 'I > 2\s(I)'
_cod_data_source_file ja8b13499_si_008.cif
_cod_data_source_block 18tnd1h
_cod_original_cell_volume 5496.6(2)
_cod_database_code 4128086
_shelx_shelxl_version_number 2018/1
_shelx_space_group_comment
;
The symmetry employed for this shelxl refinement is uniquely defined
by the following loop, which should always be used as a source of
symmetry information in preference to the above space-group names.
They are only intended as comments.
;
_shelx_estimated_absorpt_t_min 0.574
_shelx_estimated_absorpt_t_max 0.797

loop_
_space_group_symop_operation_xyz
'x, y, z'
'-y, x-y, z+2/3'
'-x+y, -x, z+1/3'
'-x, -y, z+1/2'
'y, -x+y, z+1/6'
'x-y, x, z+5/6'

loop_
_atom_site_label
_atom_site_type_symbol
_atom_site_fract_x
_atom_site_fract_y
_atom_site_fract_z
_atom_site_U_iso_or_equiv
_atom_site_adp_type
_atom_site_occupancy
_atom_site_site_symmetry_order
_atom_site_calc_flag
_atom_site_refinement_flags_posn
_atom_site_refinement_flags_adp
_atom_site_refinement_flags_occupancy
_atom_site_disorder_assembly
_atom_site_disorder_group
Ni1 Ni 0.97039(6) 0.4850(2) 0.49809(6) 0.02883(17) Uani 1 1 d . . . . .
P1 P 0.9461(3) 0.3459(3) 0.53357(6) 0.0258(7) Uani 1 1 d . . . . .
P2 P 0.9449(4) 0.6001(3) 0.46207(6) 0.0289(7) Uani 1 1 d D . . . .
O1 O 0.7676(3) 0.3839(11) 0.4983(2) 0.0260(8) Uani 1 1 d . . . . .
C1 C 0.7728(13) 0.2939(13) 0.5430(3) 0.0321(10) Uani 1 1 d . . . . .
C2 C 0.6962(13) 0.3054(13) 0.5221(3) 0.0321(10) Uani 1 1 d . . . . .
C3 C 0.5586(11) 0.2439(12) 0.52441(19) 0.0321(10) Uani 1 1 d D . . . .
C4 C 0.5057(9) 0.1731(9) 0.55020(18) 0.0321(10) Uani 1 1 d D . . . .
H4 H 0.412247 0.128480 0.552986 0.038 Uiso 1 1 calc R U . . .
C5 C 0.5838(9) 0.1667(9) 0.5712(2) 0.0321(10) Uani 1 1 d . . . . .
H5 H 0.544810 0.120794 0.588427 0.038 Uiso 1 1 calc R U . . .
C6 C 0.7204(8) 0.2274(10) 0.5673(2) 0.0321(10) Uani 1 1 d . . . . .
H6 H 0.775523 0.222085 0.581535 0.038 Uiso 1 1 calc R U . . .
C7 C 0.7744(14) 0.4813(13) 0.4532(3) 0.0286(10) Uani 1 1 d . . . . .
C8 C 0.6968(13) 0.3917(14) 0.4748(2) 0.0286(10) Uani 1 1 d . . . . .
C9 C 0.5592(11) 0.3172(12) 0.47423(18) 0.0286(10) Uani 1 1 d D . . . .
C10 C 0.4922(10) 0.3113(9) 0.44980(17) 0.0286(10) Uani 1 1 d . . . . .
H10 H 0.398422 0.255787 0.448749 0.034 Uiso 1 1 calc R U . . .
C11 C 0.5633(9) 0.3878(8) 0.42660(19) 0.0286(10) Uani 1 1 d . . . . .
H11 H 0.518115 0.380502 0.409256 0.034 Uiso 1 1 calc R U . . .
C12 C 0.6966(9) 0.4731(9) 0.4283(2) 0.0286(10) Uani 1 1 d . . . . .
H12 H 0.740582 0.529406 0.412513 0.034 Uiso 1 1 calc R U . . .
C13 C 0.4732(6) 0.2457(12) 0.5001(3) 0.0436(19) Uani 1 1 d D U . . .
C14 C 0.3622(12) 0.1088(12) 0.4931(3) 0.085(4) Uani 1 1 d D U . . .
H14A H 0.313616 0.112950 0.476436 0.102 Uiso 1 1 calc R U . . .
H14B H 0.301523 0.073025 0.509333 0.102 Uiso 1 1 calc R U . . .
H14C H 0.398942 0.050898 0.488900 0.102 Uiso 1 1 calc R U . . .
C15 C 0.4135(12) 0.3315(13) 0.5102(3) 0.069(4) Uani 1 1 d D U . . .
H15A H 0.484537 0.424117 0.512143 0.104 Uiso 1 1 calc R U . . .
H15B H 0.369757 0.298622 0.528631 0.104 Uiso 1 1 calc R U . . .
H15C H 0.348258 0.325971 0.496240 0.104 Uiso 1 1 calc R U . . .
C16 C 1.1607(7) 0.5700(15) 0.4967(4) 0.038(2) Uani 0.62(2) 1 d G U P A 1
C17 C 1.2289(12) 0.5185(12) 0.4820(3) 0.038(2) Uani 0.62(2) 1 d DG . P A 1
C18 C 1.3671(12) 0.5861(14) 0.4822(3) 0.038(2) Uani 0.62(2) 1 d G . P A 1
H18 H 1.413661 0.550860 0.472218 0.046 Uiso 0.62(2) 1 calc R U P A 1
C19 C 1.4370(7) 0.7050(14) 0.4970(4) 0.038(2) Uani 0.62(2) 1 d G . P A 1
H19 H 1.531373 0.751181 0.497121 0.046 Uiso 0.62(2) 1 calc R U P A 1
C20 C 1.3688(12) 0.7565(11) 0.5116(3) 0.038(2) Uani 0.62(2) 1 d G . P A 1
H20 H 1.416575 0.837866 0.521729 0.046 Uiso 0.62(2) 1 calc R U P A 1
C21 C 1.2307(12) 0.6890(14) 0.5114(3) 0.038(2) Uani 0.62(2) 1 d G . P A 1
H21 H 1.184065 0.724228 0.521434 0.046 Uiso 0.62(2) 1 calc R U P A 1
C22 C 1.1779(18) 0.4126(15) 0.4606(3) 0.050(3) Uani 0.62(2) 1 d D U P A 1
H22A H 1.082465 0.353138 0.463602 0.074 Uiso 0.62(2) 1 calc DR U P A 1
H22B H 1.224342 0.362074 0.462319 0.074 Uiso 0.62(2) 1 calc R U P A 1
H22C H 1.192684 0.451907 0.441561 0.074 Uiso 0.62(2) 1 calc DR U P A 1
C16' C 1.1593(12) 0.6002(19) 0.4988(5) 0.037(4) Uani 0.38(2) 1 d G U P A 2
C17' C 1.2150(16) 0.718(2) 0.5140(4) 0.037(4) Uani 0.38(2) 1 d DG . P A 2
C18' C 1.3521(17) 0.8016(17) 0.5144(4) 0.037(4) Uani 0.38(2) 1 d G . P A 2
H18' H 1.390220 0.882443 0.524831 0.044 Uiso 0.38(2) 1 calc R U P A 2
C19' C 1.4335(12) 0.7664(18) 0.4996(4) 0.037(4) Uani 0.38(2) 1 d G . P A 2
H19' H 1.527160 0.823171 0.499901 0.044 Uiso 0.38(2) 1 calc R U P A 2
C20' C 1.3777(16) 0.6481(19) 0.4844(4) 0.037(4) Uani 0.38(2) 1 d G . P A 2
H20' H 1.433322 0.623999 0.474250 0.044 Uiso 0.38(2) 1 calc R U P A 2
C21' C 1.2406(17) 0.5650(16) 0.4839(4) 0.037(4) Uani 0.38(2) 1 d G . P A 2
H21' H 1.202542 0.484098 0.473527 0.044 Uiso 0.38(2) 1 calc R U P A 2
C22' C 1.146(3) 0.759(3) 0.5351(5) 0.050(3) Uani 0.38(2) 1 d D . P A 2
H22D H 1.050727 0.694275 0.534934 0.074 Uiso 0.38(2) 1 calc DR U P A 2
H22E H 1.160579 0.846955 0.530233 0.074 Uiso 0.38(2) 1 calc R U P A 2
H22F H 1.181932 0.761451 0.554168 0.074 Uiso 0.38(2) 1 calc R U P A 2
C23 C 0.9266(11) 0.1820(11) 0.5208(3) 0.039(3) Uani 1 1 d D U . . .
C24 C 1.0632(12) 0.1941(17) 0.5157(4) 0.061(2) Uani 1 1 d D . . . .
H24A H 1.051974 0.118654 0.504207 0.091 Uiso 1 1 calc R U . . .
H24B H 1.103591 0.194228 0.533965 0.091 Uiso 1 1 calc R U . . .
H24C H 1.121024 0.277129 0.505526 0.091 Uiso 1 1 calc R U . . .
C25 C 0.8491(12) 0.1444(12) 0.4931(3) 0.061(2) Uani 1 1 d D U . . .
H25A H 0.895275 0.215850 0.479195 0.091 Uiso 1 1 calc R U . . .
H25B H 0.759914 0.130732 0.496538 0.091 Uiso 1 1 calc R U . . .
H25C H 0.841938 0.062154 0.485728 0.091 Uiso 1 1 calc R U . . .
C26 C 0.8504(11) 0.0669(12) 0.5421(2) 0.061(2) Uani 1 1 d D . . . .
H26A H 0.838093 -0.016026 0.533802 0.091 Uiso 1 1 calc R U . . .
H26B H 0.763482 0.057634 0.546111 0.091 Uiso 1 1 calc R U . . .
H26C H 0.901443 0.085969 0.559743 0.091 Uiso 1 1 calc DR U . . .
C27 C 1.0478(10) 0.3925(10) 0.5669(2) 0.035(2) Uani 1 1 d D U . . .
C28 C 1.1943(11) 0.4639(14) 0.5600(3) 0.0514(14) Uani 1 1 d D U . . .
H28A H 1.245318 0.508028 0.577183 0.077 Uiso 1 1 calc R U . . .
H28B H 1.213391 0.530382 0.545205 0.077 Uiso 1 1 calc R U . . .
H28C H 1.219330 0.399642 0.553266 0.077 Uiso 1 1 calc R U . . .
C29 C 1.0143(10) 0.4811(10) 0.5853(2) 0.0514(14) Uani 1 1 d D . . . .
H29A H 1.018759 0.553068 0.573575 0.077 Uiso 1 1 calc R U . . .
H29B H 1.078368 0.518984 0.600903 0.077 Uiso 1 1 calc R U . . .
H29C H 0.924495 0.427856 0.593051 0.077 Uiso 1 1 calc R U . . .
C30 C 1.0287(11) 0.2753(9) 0.5863(2) 0.0514(14) Uani 1 1 d D . . . .
H30A H 1.065720 0.225854 0.576874 0.077 Uiso 1 1 calc DR U . . .
H30B H 0.933691 0.215813 0.589863 0.077 Uiso 1 1 calc DR U . . .
H30C H 1.074586 0.310669 0.604453 0.077 Uiso 1 1 calc R U . . .
C31 C 1.0456(15) 0.6342(15) 0.4286(3) 0.062(4) Uani 1 1 d D U . . .
C32 C 1.1952(13) 0.7308(17) 0.4353(3) 0.076(2) Uani 1 1 d D . . . .
H32A H 1.245734 0.758438 0.417544 0.113 Uiso 1 1 calc R U . . .
H32B H 1.229095 0.685540 0.447402 0.113 Uiso 1 1 calc R U . . .
H32C H 1.204676 0.809161 0.445321 0.113 Uiso 1 1 calc R U . . .
C33 C 1.0298(12) 0.5024(12) 0.4216(2) 0.076(2) Uani 1 1 d D U . . .
H33A H 0.948509 0.450942 0.410401 0.113 Uiso 1 1 calc R U . . .
H33B H 1.023858 0.454499 0.439171 0.113 Uiso 1 1 calc DR U . . .
H33C H 1.106564 0.514740 0.410470 0.113 Uiso 1 1 calc R U . . .
C34 C 1.0094(12) 0.6953(13) 0.4049(3) 0.076(2) Uani 1 1 d D . . . .
H34A H 1.077807 0.725810 0.390052 0.113 Uiso 1 1 calc R U . . .
H34B H 1.003113 0.771105 0.412098 0.113 Uiso 1 1 calc R U . . .
H34C H 0.923609 0.629256 0.396852 0.113 Uiso 1 1 calc R U . . .
C35 C 0.9252(12) 0.7382(11) 0.4778(2) 0.050(4) Uani 1 1 d D U . . .
C36 C 1.0622(11) 0.8609(13) 0.4795(3) 0.0505(17) Uani 1 1 d D . . . .
H36A H 1.082020 0.910370 0.461568 0.076 Uiso 1 1 calc R U . . .
H36B H 1.128742 0.834083 0.482834 0.076 Uiso 1 1 calc R U . . .
H36C H 1.064399 0.917550 0.495171 0.076 Uiso 1 1 calc R U . . .
C37 C 0.8309(10) 0.7692(11) 0.4618(2) 0.0505(17) Uani 1 1 d D U . . .
H37A H 0.858869 0.788910 0.441923 0.076 Uiso 1 1 calc R U . . .
H37B H 0.831862 0.846370 0.470522 0.076 Uiso 1 1 calc R U . . .
H37C H 0.740744 0.692398 0.462753 0.076 Uiso 1 1 calc R U . . .
C38 C 0.8697(12) 0.6885(11) 0.5080(2) 0.0505(17) Uani 1 1 d D . . . .
H38A H 0.774864 0.660121 0.508485 0.076 Uiso 1 1 calc R U . . .
H38B H 0.917371 0.760636 0.521752 0.076 Uiso 1 1 calc R U . . .
H38C H 0.881827 0.613351 0.513023 0.076 Uiso 1 1 calc DR U . . .
I1 I 0.12486(19) 0.1612(2) 0.42263(3) 0.0590(10) Uani 0.577(5) 1 d . . P B 1
I1' I 0.1666(2) 0.1237(2) 0.40507(3) 0.0308(8) Uani 0.423(5) 1 d . . P B 2

loop_
_atom_site_aniso_label
_atom_site_aniso_U_11
_atom_site_aniso_U_22
_atom_site_aniso_U_33
_atom_site_aniso_U_23
_atom_site_aniso_U_13
_atom_site_aniso_U_12
Ni1 0.0179(3) 0.0305(9) 0.0360(4) 0.0117(5) 0.0041(9) 0.0106(8)
P1 0.0184(14) 0.0271(17) 0.0318(15) 0.0011(13) -0.0064(12) 0.0114(13)
P2 0.0354(18) 0.0277(17) 0.0259(14) 0.0070(13) 0.0022(13) 0.0175(15)
O1 0.0218(18) 0.021(4) 0.0327(19) 0.014(3) 0.010(5) 0.009(4)
C1 0.024(2) 0.025(2) 0.041(2) 0.0056(18) 0.0065(17) 0.0081(18)
C2 0.024(2) 0.025(2) 0.041(2) 0.0056(18) 0.0065(17) 0.0081(18)
C3 0.024(2) 0.025(2) 0.041(2) 0.0056(18) 0.0065(17) 0.0081(18)
C4 0.024(2) 0.025(2) 0.041(2) 0.0056(18) 0.0065(17) 0.0081(18)
C5 0.024(2) 0.025(2) 0.041(2) 0.0056(18) 0.0065(17) 0.0081(18)
C6 0.024(2) 0.025(2) 0.041(2) 0.0056(18) 0.0065(17) 0.0081(18)
C7 0.033(2) 0.029(2) 0.0281(18) -0.0069(15) -0.0051(17) 0.0183(18)
C8 0.033(2) 0.029(2) 0.0281(18) -0.0069(15) -0.0051(17) 0.0183(18)
C9 0.033(2) 0.029(2) 0.0281(18) -0.0069(15) -0.0051(17) 0.0183(18)
C10 0.033(2) 0.029(2) 0.0281(18) -0.0069(15) -0.0051(17) 0.0183(18)
C11 0.033(2) 0.029(2) 0.0281(18) -0.0069(15) -0.0051(17) 0.0183(18)
C12 0.033(2) 0.029(2) 0.0281(18) -0.0069(15) -0.0051(17) 0.0183(18)
C13 0.023(3) 0.044(5) 0.051(4) 0.009(3) -0.003(4) 0.007(4)
C14 0.053(7) 0.077(8) 0.075(8) 0.002(6) -0.031(6) -0.004(6)
C15 0.045(6) 0.112(9) 0.076(7) 0.013(7) 0.017(5) 0.059(6)
C16 0.030(3) 0.039(4) 0.046(3) 0.009(3) 0.001(3) 0.018(3)
C17 0.030(3) 0.039(4) 0.046(3) 0.009(3) 0.001(3) 0.018(3)
C18 0.030(3) 0.039(4) 0.046(3) 0.009(3) 0.001(3) 0.018(3)
C19 0.030(3) 0.039(4) 0.046(3) 0.009(3) 0.001(3) 0.018(3)
C20 0.030(3) 0.039(4) 0.046(3) 0.009(3) 0.001(3) 0.018(3)
C21 0.030(3) 0.039(4) 0.046(3) 0.009(3) 0.001(3) 0.018(3)
C22 0.044(9) 0.052(7) 0.046(5) 0.010(5) 0.001(6) 0.019(7)
C16' 0.033(5) 0.034(5) 0.039(5) 0.006(3) -0.007(3) 0.014(3)
C17' 0.033(5) 0.034(5) 0.039(5) 0.006(3) -0.007(3) 0.014(3)
C18' 0.033(5) 0.034(5) 0.039(5) 0.006(3) -0.007(3) 0.014(3)
C19' 0.033(5) 0.034(5) 0.039(5) 0.006(3) -0.007(3) 0.014(3)
C20' 0.033(5) 0.034(5) 0.039(5) 0.006(3) -0.007(3) 0.014(3)
C21' 0.033(5) 0.034(5) 0.039(5) 0.006(3) -0.007(3) 0.014(3)
C22' 0.044(9) 0.052(7) 0.046(5) 0.010(5) 0.001(6) 0.019(7)
C23 0.039(5) 0.035(5) 0.056(5) -0.010(4) -0.008(4) 0.028(4)
C24 0.053(4) 0.055(4) 0.093(5) -0.016(4) -0.009(4) 0.041(3)
C25 0.053(4) 0.055(4) 0.093(5) -0.016(4) -0.009(4) 0.041(3)
C26 0.053(4) 0.055(4) 0.093(5) -0.016(4) -0.009(4) 0.041(3)
C27 0.033(4) 0.041(5) 0.021(4) -0.007(3) -0.012(3) 0.011(4)
C28 0.053(3) 0.059(4) 0.047(3) 0.003(3) -0.016(3) 0.032(3)
C29 0.053(3) 0.059(4) 0.047(3) 0.003(3) -0.016(3) 0.032(3)
C30 0.053(3) 0.059(4) 0.047(3) 0.003(3) -0.016(3) 0.032(3)
C31 0.059(6) 0.074(6) 0.059(6) 0.011(5) 0.007(5) 0.037(5)
C32 0.053(4) 0.092(5) 0.062(4) 0.007(4) 0.031(3) 0.022(4)
C33 0.053(4) 0.092(5) 0.062(4) 0.007(4) 0.031(3) 0.022(4)
C34 0.053(4) 0.092(5) 0.062(4) 0.007(4) 0.031(3) 0.022(4)
C35 0.060(6) 0.037(5) 0.053(5) 0.003(4) 0.011(4) 0.024(5)
C36 0.056(4) 0.037(3) 0.058(3) 0.005(3) 0.018(3) 0.023(3)
C37 0.056(4) 0.037(3) 0.058(3) 0.005(3) 0.018(3) 0.023(3)
C38 0.056(4) 0.037(3) 0.058(3) 0.005(3) 0.018(3) 0.023(3)
I1 0.0329(10) 0.0483(12) 0.0696(16) 0.0324(11) -0.0116(10) 0.0006(8)
I1' 0.0300(11) 0.0227(11) 0.0335(12) 0.0018(9) -0.0119(10) 0.0087(8)

loop_
_atom_type_symbol
_atom_type_description
_atom_type_scat_dispersion_real
_atom_type_scat_dispersion_imag
_atom_type_scat_source
C C 0.0033 0.0016 'International Tables Vol C Tables 4.2.6.8 and 6.1.1.4'
H H 0.0000 0.0000 'International Tables Vol C Tables 4.2.6.8 and 6.1.1.4'
O O 0.0106 0.0060 'International Tables Vol C Tables 4.2.6.8 and 6.1.1.4'
P P 0.1023 0.0942 'International Tables Vol C Tables 4.2.6.8 and 6.1.1.4'
Ni Ni 0.3393 1.1124 'International Tables Vol C Tables 4.2.6.8 and 6.1.1.4'
I I -0.4742 1.8119 'International Tables Vol C Tables 4.2.6.8 and 6.1.1.4'

loop_
_geom_angle_atom_site_label_1
_geom_angle_atom_site_label_2
_geom_angle_atom_site_label_3
_geom_angle
C16' Ni1 O1 172.6(8)
C16 Ni1 O1 176.2(6)
C16' Ni1 P1 100.3(7)
C16 Ni1 P1 95.5(6)
O1 Ni1 P1 83.6(3)
C16' Ni1 P2 92.4(7)
C16 Ni1 P2 97.3(6)
O1 Ni1 P2 83.7(3)
P1 Ni1 P2 167.23(6)
C1 P1 C27 108.8(5)
C1 P1 C23 100.6(6)
C27 P1 C23 107.2(5)
C1 P1 Ni1 98.0(4)
C27 P1 Ni1 125.5(4)
C23 P1 Ni1 113.3(4)
C7 P2 C31 107.3(6)
C7 P2 C35 100.8(6)
C31 P2 C35 118.5(6)
C7 P2 Ni1 97.9(4)
C31 P2 Ni1 119.9(5)
C35 P2 Ni1 108.5(4)
C8 O1 C2 119.2(4)
C8 O1 Ni1 120.1(8)
C2 O1 Ni1 120.7(8)
C6 C1 C2 122.2(12)
C6 C1 P1 120.0(10)
C2 C1 P1 116.8(9)
C1 C2 C3 121.9(11)
C1 C2 O1 115.2(11)
C3 C2 O1 122.9(11)
C2 C3 C4 114.6(10)
C2 C3 C13 121.7(8)
C4 C3 C13 123.6(10)
C5 C4 C3 122.7(9)
C5 C4 H4 118.6
C3 C4 H4 118.6
C4 C5 C6 119.8(9)
C4 C5 H5 120.1
C6 C5 H5 120.1
C1 C6 C5 118.7(10)
C1 C6 H6 120.7
C5 C6 H6 120.7
C8 C7 C12 112.6(11)
C8 C7 P2 116.8(9)
C12 C7 P2 130.0(10)
C9 C8 C7 124.1(11)
C9 C8 O1 120.1(10)
C7 C8 O1 115.7(11)
C10 C9 C8 119.7(10)
C10 C9 C13 116.0(10)
C8 C9 C13 124.2(8)
C9 C10 C11 119.0(9)
C9 C10 H10 120.5
C11 C10 H10 120.5
C12 C11 C10 121.2(9)
C12 C11 H11 119.4
C10 C11 H11 119.4
C11 C12 C7 122.5(10)
C11 C12 H12 118.7
C7 C12 H12 118.7
C14 C13 C3 111.7(11)
C14 C13 C9 112.6(11)
C3 C13 C9 110.6(5)
C14 C13 C15 109.0(10)
C3 C13 C15 106.5(10)
C9 C13 C15 106.1(10)
C13 C14 H14A 109.5
C13 C14 H14B 109.5
H14A C14 H14B 109.5
C13 C14 H14C 109.5
H14A C14 H14C 109.5
H14B C14 H14C 109.5
C13 C15 H15A 109.5
C13 C15 H15B 109.5
H15A C15 H15B 109.5
C13 C15 H15C 109.5
H15A C15 H15C 109.5
H15B C15 H15C 109.5
C17 C16 C21 120.0
C17 C16 Ni1 123.6(9)
C21 C16 Ni1 116.4(8)
C18 C17 C16 120.0
C18 C17 C22 110.3(12)
C16 C17 C22 128.5(12)
C19 C18 C17 120.0
C19 C18 H18 120.0
C17 C18 H18 120.0
C18 C19 C20 120.0
C18 C19 H19 120.0
C20 C19 H19 120.0
C21 C20 C19 120.0
C21 C20 H20 120.0
C19 C20 H20 120.0
C20 C21 C16 120.0
C20 C21 H21 120.0
C16 C21 H21 120.0
C17 C22 H22A 109.5
C17 C22 H22B 109.5
H22A C22 H22B 109.5
C17 C22 H22C 109.5
H22A C22 H22C 109.5
H22B C22 H22C 109.5
C17' C16' C21' 120.0
C17' C16' Ni1 120.2(10)
C21' C16' Ni1 119.8(11)
C16' C17' C18' 120.0
C16' C17' C22' 126.6(18)
C18' C17' C22' 112.4(18)
C19' C18' C17' 120.0
C19' C18' H18' 120.0
C17' C18' H18' 120.0
C18' C19' C20' 120.0
C18' C19' H19' 120.0
C20' C19' H19' 120.0
C21' C20' C19' 120.0
C21' C20' H20' 120.0
C19' C20' H20' 120.0
C20' C21' C16' 120.0
C20' C21' H21' 120.0
C16' C21' H21' 120.0
C17' C22' H22D 109.5
C17' C22' H22E 109.5
H22D C22' H22E 109.5
C17' C22' H22F 109.5
H22D C22' H22F 109.5
H22E C22' H22F 109.5
C25 C23 C24 109.2(10)
C25 C23 C26 107.8(9)
C24 C23 C26 107.3(10)
C25 C23 P1 108.4(7)
C24 C23 P1 110.9(9)
C26 C23 P1 113.1(8)
C23 C24 H24A 109.5
C23 C24 H24B 109.5
H24A C24 H24B 109.5
C23 C24 H24C 109.5
H24A C24 H24C 109.5
H24B C24 H24C 109.5
C23 C25 H25A 109.5
C23 C25 H25B 109.5
H25A C25 H25B 109.5
C23 C25 H25C 109.5
H25A C25 H25C 109.5
H25B C25 H25C 109.5
C23 C26 H26A 109.5
C23 C26 H26B 109.5
H26A C26 H26B 109.5
C23 C26 H26C 109.5
H26A C26 H26C 109.5
H26B C26 H26C 109.5
C28 C27 C29 110.2(9)
C28 C27 C30 103.5(9)
C29 C27 C30 106.4(7)
C28 C27 P1 110.9(7)
C29 C27 P1 109.3(7)
C30 C27 P1 116.4(7)
C27 C28 H28A 109.5
C27 C28 H28B 109.5
H28A C28 H28B 109.5
C27 C28 H28C 109.5
H28A C28 H28C 109.5
H28B C28 H28C 109.5
C27 C29 H29A 109.5
C27 C29 H29B 109.5
H29A C29 H29B 109.5
C27 C29 H29C 109.5
H29A C29 H29C 109.5
H29B C29 H29C 109.5
C27 C30 H30A 109.5
C27 C30 H30B 109.5
H30A C30 H30B 109.5
C27 C30 H30C 109.5
H30A C30 H30C 109.5
H30B C30 H30C 109.5
C33 C31 C34 113.8(11)
C33 C31 C32 107.9(12)
C34 C31 C32 106.7(12)
C33 C31 P2 103.1(9)
C34 C31 P2 115.6(10)
C32 C31 P2 109.6(10)
C31 C32 H32A 109.5
C31 C32 H32B 109.5
H32A C32 H32B 109.5
C31 C32 H32C 109.5
H32A C32 H32C 109.5
H32B C32 H32C 109.5
C31 C33 H33A 109.5
C31 C33 H33B 109.5
H33A C33 H33B 109.5
C31 C33 H33C 109.5
H33A C33 H33C 109.5
H33B C33 H33C 109.5
C31 C34 H34A 109.5
C31 C34 H34B 109.5
H34A C34 H34B 109.5
C31 C34 H34C 109.5
H34A C34 H34C 109.5
H34B C34 H34C 109.5
C37 C35 C36 110.3(9)
C37 C35 C38 109.1(8)
C36 C35 C38 110.3(10)
C37 C35 P2 114.9(8)
C36 C35 P2 107.7(9)
C38 C35 P2 104.3(7)
C35 C36 H36A 109.5
C35 C36 H36B 109.5
H36A C36 H36B 109.5
C35 C36 H36C 109.5
H36A C36 H36C 109.5
H36B C36 H36C 109.5
C35 C37 H37A 109.5
C35 C37 H37B 109.5
H37A C37 H37B 109.5
C35 C37 H37C 109.5
H37A C37 H37C 109.5
H37B C37 H37C 109.5
C35 C38 H38A 109.5
C35 C38 H38B 109.5
H38A C38 H38B 109.5
C35 C38 H38C 109.5
H38A C38 H38C 109.5
H38B C38 H38C 109.5

loop_
_geom_bond_atom_site_label_1
_geom_bond_atom_site_label_2
_geom_bond_distance
Ni1 C16' 1.916(13)
Ni1 C16 1.920(7)
Ni1 O1 2.041(3)
Ni1 P1 2.239(4)
Ni1 P2 2.267(4)
P1 C1 1.843(14)
P1 C27 1.871(10)
P1 C23 1.900(10)
P2 C7 1.808(15)
P2 C31 1.879(16)
P2 C35 1.882(10)
O1 C8 1.410(15)
O1 C2 1.419(15)
C1 C6 1.343(16)
C1 C2 1.375(19)
C2 C3 1.391(17)
C3 C4 1.421(10)
C3 C13 1.522(10)
C4 C5 1.369(12)
C4 H4 0.9500
C5 C6 1.389(11)
C5 H5 0.9500
C6 H6 0.9500
C7 C8 1.409(19)
C7 C12 1.455(16)
C8 C9 1.386(18)
C9 C10 1.370(12)
C9 C13 1.528(10)
C10 C11 1.389(12)
C10 H10 0.9500
C11 C12 1.361(12)
C11 H11 0.9500
C12 H12 0.9500
C13 C14 1.500(11)
C13 C15 1.547(11)
C14 H14A 0.9800
C14 H14B 0.9800
C14 H14C 0.9800
C15 H15A 0.9800
C15 H15B 0.9800
C15 H15C 0.9800
C16 C17 1.3900
C16 C21 1.3900
C17 C18 1.3900
C17 C22 1.467(12)
C18 C19 1.3900
C18 H18 0.9500
C19 C20 1.3900
C19 H19 0.9500
C20 C21 1.3900
C20 H20 0.9500
C21 H21 0.9500
C22 H22A 0.9800
C22 H22B 0.9800
C22 H22C 0.9800
C16' C17' 1.3900
C16' C21' 1.3900
C17' C18' 1.3900
C17' C22' 1.491(13)
C18' C19' 1.3900
C18' H18' 0.9500
C19' C20' 1.3900
C19' H19' 0.9500
C20' C21' 1.3900
C20' H20' 0.9500
C21' H21' 0.9500
C22' H22D 0.9800
C22' H22E 0.9800
C22' H22F 0.9800
C23 C25 1.516(14)
C23 C24 1.541(13)
C23 C26 1.546(14)
C24 H24A 0.9800
C24 H24B 0.9800
C24 H24C 0.9800
C25 H25A 0.9800
C25 H25B 0.9800
C25 H25C 0.9800
C26 H26A 0.9800
C26 H26B 0.9800
C26 H26C 0.9800
C27 C28 1.510(11)
C27 C29 1.536(10)
C27 C30 1.561(10)
C28 H28A 0.9800
C28 H28B 0.9800
C28 H28C 0.9800
C29 H29A 0.9800
C29 H29B 0.9800
C29 H29C 0.9800
C30 H30A 0.9800
C30 H30B 0.9800
C30 H30C 0.9800
C31 C33 1.486(16)
C31 C34 1.493(15)
C31 C32 1.558(16)
C32 H32A 0.9800
C32 H32B 0.9800
C32 H32C 0.9800
C33 H33A 0.9800
C33 H33B 0.9800
C33 H33C 0.9800
C34 H34A 0.9800
C34 H34B 0.9800
C34 H34C 0.9800
C35 C37 1.512(11)
C35 C36 1.518(11)
C35 C38 1.550(11)
C36 H36A 0.9800
C36 H36B 0.9800
C36 H36C 0.9800
C37 H37A 0.9800
C37 H37B 0.9800
C37 H37C 0.9800
C38 H38A 0.9800
C38 H38B 0.9800
C38 H38C 0.9800
